data_4031468
loop_
_publ_author_name
'Kovsarnechan, M.T.'
'Roziere, J.'
'Mascherpa-Corral, D.'

_publ_section_title
;
 The iron trichloride-cesium chloride phase diagram, the crystal structure
 of cesium enneachlorodiferrate: Cs3 Fe2 Cl9
;
_journal_name_full 'Journal of Inorganic and Nuclear Chemistry'
_journal_page_first 2009
_journal_page_last 2011
_journal_volume 40
_journal_year 1978
_chemical_formula_sum 'Cl9 Cs3 Fe2'
_chemical_name_systematic 'Cs3 Fe2 Cl9'
_space_group_IT_number 194
_symmetry_space_group_name_Hall '-P 6c 2c'
_symmetry_space_group_name_H-M 'P 63/m m c'
_cell_angle_alpha 90
_cell_angle_beta 90
_cell_angle_gamma 120
_cell_formula_units_Z 2
_cell_length_a 7.235
_cell_length_b 7.235
_cell_length_c 17.78
_cell_volume 806.008
_citation_journal_id_ASTM JINCAO
_cod_data_source_file Kovsarnechan_JINCAO_1978_301.cif
_cod_data_source_block Cl9Cs3Fe2
_cod_original_cell_volume 806.0082
_cod_database_code 4031468

loop_
_symmetry_equiv_pos_as_xyz
x,y,z
x-y,x,z+1/2
-y,x-y,z
-x,-y,z+1/2
-x+y,-x,z
y,-x+y,z+1/2
-y,-x,-z+1/2
x-y,-y,-z
x,x-y,-z+1/2
y,x,-z
-x+y,y,-z+1/2
-x,-x+y,-z
-x,-y,-z
-x+y,-x,-z-1/2
y,-x+y,-z
x,y,-z-1/2
x-y,x,-z
-y,x-y,-z-1/2
y,x,z-1/2
-x+y,y,z
-x,-x+y,z-1/2
-y,-x,z
x-y,-y,z-1/2
x,x-y,z

loop_
_atom_site_label
_atom_site_type_symbol
_atom_site_fract_x
_atom_site_fract_y
_atom_site_fract_z
_atom_site_occupancy
_atom_site_U_iso_or_equiv
Cl1 Cl-1 0.5172 0.0344 0.25 1 0.0
Fe1 Fe+3 0.3333 0.6667 0.8462 1 0.0
Cs1 Cs+1 0 0 0.25 1 0.0
Cl2 Cl-1 0.823 0.646 0.0894 1 0.0
Cs2 Cs+1 0.3333 0.6667 0.0831 1 0.0
